data_4081120
loop_
_publ_author_name
'Ren, Shikuo'
'Qiu, Zaozao'
'Xie, Zuowei'

_publ_section_title
;
 Synthesis of Neutral Group 4 Metal--Carboryne Complexes and Their
 Reactivity toward Unsaturated Molecules
;
_journal_issue 15
_journal_name_full Organometallics
_journal_page_first 4292
_journal_paper_doi 10.1021/om400458r
_journal_volume 32
_journal_year 2013
_chemical_formula_sum 'C38 H54 Cl2 N4 Ti'
_chemical_formula_weight 685.65
_chemical_name_systematic
; 
 ? 
;
_space_group_IT_number 2
_symmetry_cell_setting triclinic
_symmetry_space_group_name_Hall '-P 1'
_symmetry_space_group_name_H-M 'P -1'
_atom_sites_solution_hydrogens geom
_atom_sites_solution_primary direct
_atom_sites_solution_secondary difmap
_audit_creation_method SHELXL-97
_cell_angle_alpha 95.113(4)
_cell_angle_beta 108.579(4)
_cell_angle_gamma 111.221(4)
_cell_formula_units_Z 2
_cell_length_a 11.513(2)
_cell_length_b 13.605(2)
_cell_length_c 14.146(3)
_cell_measurement_reflns_used 732
_cell_measurement_temperature 293(2)
_cell_measurement_theta_max 22.09
_cell_measurement_theta_min 2.92
_cell_volume 1904.7(6)
_computing_cell_refinement 'BRUKER SMART CCD DIFFRACTOMETER'
_computing_data_collection 'BRUKER SMART CCD DIFFRACTOMETER'
_computing_data_reduction 'BRUKER SMART CCD DIFFRACTOMETER'
_computing_molecular_graphics 'SIEMENS SHELXTL'
_computing_publication_material 'SIEMENS SHELXTL'
_computing_structure_refinement 'SHELXL-97 (Sheldrick, 1997)'
_computing_structure_solution 'SHELXS-97 (Sheldrick, 1990)'
_diffrn_ambient_temperature 293(2)
_diffrn_measured_fraction_theta_full 0.996
_diffrn_measured_fraction_theta_max 0.996
_diffrn_measurement_device_type 'BRUKER SMART CCD DIFFRACTOMETER'
_diffrn_measurement_method 'OMEGA SCAN'
_diffrn_radiation_monochromator graphite
_diffrn_radiation_source 'fine-focus sealed tube'
_diffrn_radiation_type MoK\a
_diffrn_radiation_wavelength 0.71073
_diffrn_reflns_av_R_equivalents 0.0302
_diffrn_reflns_av_sigmaI/netI 0.0657
_diffrn_reflns_limit_h_max 13
_diffrn_reflns_limit_h_min -11
_diffrn_reflns_limit_k_max 12
_diffrn_reflns_limit_k_min -16
_diffrn_reflns_limit_l_max 16
_diffrn_reflns_limit_l_min -16
_diffrn_reflns_number 10348
_diffrn_reflns_theta_full 25.00
_diffrn_reflns_theta_max 25.00
_diffrn_reflns_theta_min 1.56
_exptl_absorpt_coefficient_mu 0.395
_exptl_absorpt_correction_T_max 1.0000
_exptl_absorpt_correction_T_min 0.651143
_exptl_absorpt_correction_type multi-scan
_exptl_crystal_colour red
_exptl_crystal_density_diffrn 1.196
_exptl_crystal_density_meas 0
_exptl_crystal_density_method 'not measured'
_exptl_crystal_description block
_exptl_crystal_F_000 732
_exptl_crystal_size_max 0.50
_exptl_crystal_size_mid 0.30
_exptl_crystal_size_min 0.20
_refine_diff_density_max 0.368
_refine_diff_density_min -0.263
_refine_diff_density_rms 0.052
_refine_ls_extinction_method none
_refine_ls_goodness_of_fit_ref 1.048
_refine_ls_hydrogen_treatment riding
_refine_ls_matrix_type full
_refine_ls_number_parameters 406
_refine_ls_number_reflns 6669
_refine_ls_number_restraints 0
_refine_ls_restrained_S_all 1.048
_refine_ls_R_factor_all 0.1024
_refine_ls_R_factor_gt 0.0497
_refine_ls_shift/su_max 0.001
_refine_ls_shift/su_mean 0.000
_refine_ls_structure_factor_coef Fsqd
_refine_ls_weighting_details 'calc w=1/[\s^2^(Fo^2^)+(0.0690P)^2^+0.1138P] where P=(Fo^2^+2Fc^2^)/3'
_refine_ls_weighting_scheme calc
_refine_ls_wR_factor_gt 0.1173
_refine_ls_wR_factor_ref 0.1504
_reflns_number_gt 3973
_reflns_number_total 6669
_reflns_threshold_expression >2sigma(I)
_cod_data_source_file om400458r_si_003.cif
_cod_data_source_block 1d
_cod_depositor_comments
;
The following automatic conversions were performed:

'_symmetry_cell_setting' value 'Triclinic' changed to 'triclinic'
according to /home/saulius/struct/CIF-dictionaries/cif_core.dic
dictionary named 'cif_core.dic' version 2.4.2 from 2011-04-26.

Automatic conversion script
Id: cif_fix_values 1891 2012-01-12 08:04:46Z andrius 
;
_cod_original_sg_symbol_H-M P-1
_cod_database_code 4081120

loop_
_symmetry_equiv_pos_as_xyz
'x, y, z'
'-x, -y, -z'

loop_
_atom_site_label
_atom_site_type_symbol
_atom_site_fract_x
_atom_site_fract_y
_atom_site_fract_z
_atom_site_U_iso_or_equiv
_atom_site_adp_type
_atom_site_occupancy
_atom_site_symmetry_multiplicity
_atom_site_calc_flag
_atom_site_refinement_flags
Ti1 Ti 0.59822(6) 0.27036(5) 0.64436(5) 0.0411(2) Uani 1 1 d .
Cl1 Cl 0.45990(10) 0.09147(7) 0.57793(8) 0.0654(3) Uani 1 1 d .
Cl2 Cl 0.44373(9) 0.33090(9) 0.55390(7) 0.0618(3) Uani 1 1 d .
N1 N 0.7721(3) 0.2379(2) 0.6927(2) 0.0438(7) Uani 1 1 d .
N2 N 0.7070(3) 0.2959(2) 0.5537(2) 0.0417(7) Uani 1 1 d .
N3 N 0.7081(3) 0.4176(2) 0.7522(2) 0.0407(7) Uani 1 1 d .
N4 N 0.5725(3) 0.2743(2) 0.7826(2) 0.0427(7) Uani 1 1 d .
C1 C 0.8442(4) 0.1880(3) 0.7635(3) 0.0502(9) Uani 1 1 d .
H1A H 0.9238 0.1945 0.7487 0.060 Uiso 1 1 calc R
C2 C 0.7585(4) 0.0683(3) 0.7461(4) 0.0732(12) Uani 1 1 d .
H2A H 0.7362 0.0318 0.6765 0.088 Uiso 1 1 calc R
H2B H 0.6751 0.0589 0.7548 0.088 Uiso 1 1 calc R
C3 C 0.8335(5) 0.0170(4) 0.8219(5) 0.1007(18) Uani 1 1 d .
H3A H 0.7751 -0.0585 0.8122 0.121 Uiso 1 1 calc R
H3B H 0.9120 0.0197 0.8086 0.121 Uiso 1 1 calc R
C4 C 0.8766(7) 0.0756(6) 0.9305(5) 0.126(3) Uani 1 1 d .
H4A H 0.9254 0.0430 0.9770 0.151 Uiso 1 1 calc R
H4B H 0.7978 0.0689 0.9454 0.151 Uiso 1 1 calc R
C5 C 0.9657(6) 0.1945(5) 0.9471(4) 0.1004(18) Uani 1 1 d .
H5A H 1.0471 0.2013 0.9363 0.120 Uiso 1 1 calc R
H5B H 0.9915 0.2316 1.0172 0.120 Uiso 1 1 calc R
C6 C 0.8927(4) 0.2475(4) 0.8738(3) 0.0736(13) Uani 1 1 d .
H6A H 0.8163 0.2473 0.8893 0.088 Uiso 1 1 calc R
H6B H 0.9530 0.3223 0.8831 0.088 Uiso 1 1 calc R
C7 C 0.7914(3) 0.2559(3) 0.6084(2) 0.0391(8) Uani 1 1 d .
C8 C 0.8928(3) 0.2334(3) 0.5760(2) 0.0387(8) Uani 1 1 d .
C9 C 0.8594(4) 0.1333(3) 0.5189(3) 0.0545(10) Uani 1 1 d .
H9A H 0.7729 0.0795 0.4993 0.065 Uiso 1 1 calc R
C10 C 0.9537(4) 0.1118(3) 0.4900(3) 0.0592(10) Uani 1 1 d .
H10A H 0.9300 0.0439 0.4507 0.071 Uiso 1 1 calc R
C11 C 1.0816(4) 0.1901(3) 0.5193(3) 0.0573(10) Uani 1 1 d .
H11A H 1.1453 0.1754 0.5007 0.069 Uiso 1 1 calc R
C12 C 1.1150(3) 0.2898(3) 0.5758(3) 0.0550(10) Uani 1 1 d .
H12A H 1.2019 0.3432 0.5956 0.066 Uiso 1 1 calc R
C13 C 1.0217(3) 0.3124(3) 0.6038(3) 0.0485(9) Uani 1 1 d .
H13A H 1.0455 0.3810 0.6415 0.058 Uiso 1 1 calc R
C14 C 0.6930(3) 0.3027(3) 0.4475(2) 0.0441(8) Uani 1 1 d .
H14A H 0.7765 0.3071 0.4404 0.053 Uiso 1 1 calc R
C15 C 0.5790(4) 0.2016(3) 0.3717(3) 0.0553(10) Uani 1 1 d .
H15A H 0.4950 0.1946 0.3778 0.066 Uiso 1 1 calc R
H15B H 0.5944 0.1384 0.3876 0.066 Uiso 1 1 calc R
C16 C 0.5685(4) 0.2063(3) 0.2619(3) 0.0660(11) Uani 1 1 d .
H16A H 0.6495 0.2071 0.2542 0.079 Uiso 1 1 calc R
H16B H 0.4928 0.1422 0.2147 0.079 Uiso 1 1 calc R
C17 C 0.5500(4) 0.3061(3) 0.2361(3) 0.0694(12) Uani 1 1 d .
H17A H 0.4634 0.3008 0.2354 0.083 Uiso 1 1 calc R
H17B H 0.5503 0.3103 0.1681 0.083 Uiso 1 1 calc R
C18 C 0.6606(4) 0.4085(3) 0.3131(3) 0.0691(12) Uani 1 1 d .
H18A H 0.7455 0.4192 0.3066 0.083 Uiso 1 1 calc R
H18B H 0.6413 0.4703 0.2976 0.083 Uiso 1 1 calc R
C19 C 0.6739(4) 0.4032(3) 0.4226(3) 0.0555(10) Uani 1 1 d .
H19A H 0.7503 0.4671 0.4694 0.067 Uiso 1 1 calc R
H19B H 0.5937 0.4024 0.4318 0.067 Uiso 1 1 calc R
C20 C 0.8036(3) 0.5301(3) 0.7691(3) 0.0436(8) Uani 1 1 d .
H20A H 0.8245 0.5682 0.8386 0.052 Uiso 1 1 calc R
C21 C 0.9329(4) 0.5334(3) 0.7620(3) 0.0616(11) Uani 1 1 d .
H21A H 0.9139 0.4937 0.6945 0.074 Uiso 1 1 calc R
H21B H 0.9712 0.4982 0.8122 0.074 Uiso 1 1 calc R
C22 C 1.0347(4) 0.6498(3) 0.7810(4) 0.0716(12) Uani 1 1 d .
H22A H 1.0599 0.6880 0.8506 0.086 Uiso 1 1 calc R
H22B H 1.1152 0.6495 0.7731 0.086 Uiso 1 1 calc R
C23 C 0.9754(5) 0.7069(4) 0.7069(4) 0.0895(16) Uani 1 1 d .
H23A H 0.9589 0.6727 0.6380 0.107 Uiso 1 1 calc R
H23B H 1.0394 0.7816 0.7221 0.107 Uiso 1 1 calc R
C24 C 0.8454(5) 0.7045(3) 0.7115(4) 0.0837(15) Uani 1 1 d .
H24A H 0.8074 0.7380 0.6594 0.100 Uiso 1 1 calc R
H24B H 0.8633 0.7460 0.7779 0.100 Uiso 1 1 calc R
C25 C 0.7435(4) 0.5878(3) 0.6945(3) 0.0599(10) Uani 1 1 d .
H25A H 0.6637 0.5888 0.7034 0.072 Uiso 1 1 calc R
H25B H 0.7167 0.5487 0.6249 0.072 Uiso 1 1 calc R
C26 C 0.6504(3) 0.3805(3) 0.8159(2) 0.0387(8) Uani 1 1 d .
C27 C 0.6696(3) 0.4497(3) 0.9128(2) 0.0411(8) Uani 1 1 d .
C28 C 0.6239(4) 0.5299(3) 0.9095(3) 0.0595(10) Uani 1 1 d .
H28A H 0.5777 0.5398 0.8465 0.071 Uiso 1 1 calc R
C29 C 0.6460(5) 0.5963(4) 0.9992(3) 0.0757(13) Uani 1 1 d .
H29A H 0.6151 0.6508 0.9961 0.091 Uiso 1 1 calc R
C30 C 0.7130(4) 0.5823(4) 1.0924(3) 0.0717(12) Uani 1 1 d .
H30A H 0.7280 0.6270 1.1527 0.086 Uiso 1 1 calc R
C31 C 0.7577(4) 0.5017(4) 1.0959(3) 0.0685(12) Uani 1 1 d .
H31A H 0.8028 0.4913 1.1589 0.082 Uiso 1 1 calc R
C32 C 0.7363(4) 0.4359(3) 1.0066(3) 0.0564(10) Uani 1 1 d .
H32A H 0.7675 0.3815 1.0099 0.068 Uiso 1 1 calc R
C33 C 0.4751(3) 0.2155(3) 0.8271(3) 0.0462(9) Uani 1 1 d .
H33A H 0.4928 0.2643 0.8902 0.055 Uiso 1 1 calc R
C34 C 0.4923(4) 0.1160(3) 0.8556(3) 0.0702(12) Uani 1 1 d .
H34A H 0.5820 0.1372 0.9065 0.084 Uiso 1 1 calc R
H34B H 0.4830 0.0688 0.7955 0.084 Uiso 1 1 calc R
C35 C 0.3879(5) 0.0546(4) 0.8983(4) 0.0843(14) Uani 1 1 d .
H35A H 0.3977 -0.0112 0.9120 0.101 Uiso 1 1 calc R
H35B H 0.4041 0.0990 0.9627 0.101 Uiso 1 1 calc R
C36 C 0.2457(5) 0.0256(4) 0.8244(4) 0.0839(15) Uani 1 1 d .
H36A H 0.2262 -0.0246 0.7625 0.101 Uiso 1 1 calc R
H36B H 0.1825 -0.0100 0.8553 0.101 Uiso 1 1 calc R
C37 C 0.2286(4) 0.1246(4) 0.7976(3) 0.0737(13) Uani 1 1 d .
H37A H 0.2377 0.1708 0.8583 0.088 Uiso 1 1 calc R
H37B H 0.1389 0.1035 0.7469 0.088 Uiso 1 1 calc R
C38 C 0.3329(3) 0.1880(3) 0.7553(3) 0.0570(10) Uani 1 1 d .
H38A H 0.3157 0.1453 0.6897 0.068 Uiso 1 1 calc R
H38B H 0.3234 0.2545 0.7439 0.068 Uiso 1 1 calc R

loop_
_atom_site_aniso_label
_atom_site_aniso_U_11
_atom_site_aniso_U_22
_atom_site_aniso_U_33
_atom_site_aniso_U_23
_atom_site_aniso_U_13
_atom_site_aniso_U_12
Ti1 0.0333(3) 0.0445(4) 0.0421(4) 0.0067(3) 0.0143(3) 0.0132(3)
Cl1 0.0583(6) 0.0473(6) 0.0702(7) -0.0032(5) 0.0267(5) 0.0015(5)
Cl2 0.0409(5) 0.0875(7) 0.0621(6) 0.0265(5) 0.0163(5) 0.0328(5)
N1 0.0392(16) 0.0516(17) 0.0468(17) 0.0186(14) 0.0179(13) 0.0224(14)
N2 0.0391(15) 0.0497(17) 0.0427(16) 0.0169(14) 0.0172(13) 0.0223(14)
N3 0.0388(15) 0.0393(15) 0.0417(16) 0.0087(13) 0.0154(13) 0.0136(13)
N4 0.0389(15) 0.0412(16) 0.0454(17) 0.0091(13) 0.0195(13) 0.0107(13)
C1 0.047(2) 0.066(2) 0.052(2) 0.0244(19) 0.0234(18) 0.0325(19)
C2 0.074(3) 0.063(3) 0.094(3) 0.038(2) 0.031(3) 0.038(2)
C3 0.105(4) 0.102(4) 0.136(5) 0.077(4) 0.054(4) 0.067(3)
C4 0.147(6) 0.213(8) 0.127(5) 0.133(6) 0.087(5) 0.140(6)
C5 0.110(4) 0.158(6) 0.061(3) 0.043(3) 0.021(3) 0.092(4)
C6 0.078(3) 0.101(3) 0.051(3) 0.022(2) 0.018(2) 0.051(3)
C7 0.0332(18) 0.0383(19) 0.044(2) 0.0093(16) 0.0144(15) 0.0126(15)
C8 0.0333(18) 0.045(2) 0.0417(19) 0.0148(16) 0.0144(15) 0.0190(16)
C9 0.039(2) 0.045(2) 0.070(3) 0.0030(19) 0.0163(19) 0.0132(17)
C10 0.061(3) 0.054(2) 0.063(3) 0.003(2) 0.017(2) 0.032(2)
C11 0.051(2) 0.076(3) 0.061(3) 0.025(2) 0.027(2) 0.038(2)
C12 0.0347(19) 0.058(2) 0.069(3) 0.018(2) 0.0207(18) 0.0137(18)
C13 0.0376(19) 0.047(2) 0.053(2) 0.0063(17) 0.0154(17) 0.0117(16)
C14 0.045(2) 0.049(2) 0.042(2) 0.0144(16) 0.0181(16) 0.0212(17)
C15 0.065(2) 0.048(2) 0.047(2) 0.0107(18) 0.0168(19) 0.0204(19)
C16 0.079(3) 0.059(3) 0.049(2) 0.006(2) 0.016(2) 0.025(2)
C17 0.082(3) 0.073(3) 0.047(2) 0.017(2) 0.016(2) 0.034(2)
C18 0.087(3) 0.063(3) 0.054(3) 0.023(2) 0.024(2) 0.027(2)
C19 0.069(3) 0.050(2) 0.046(2) 0.0171(18) 0.0214(19) 0.0206(19)
C20 0.047(2) 0.0365(19) 0.041(2) 0.0064(16) 0.0138(16) 0.0134(16)
C21 0.051(2) 0.053(2) 0.080(3) 0.020(2) 0.029(2) 0.0160(19)
C22 0.059(3) 0.057(3) 0.087(3) 0.019(2) 0.031(2) 0.007(2)
C23 0.085(4) 0.057(3) 0.090(4) 0.020(3) 0.025(3) -0.004(3)
C24 0.098(4) 0.044(2) 0.085(3) 0.022(2) 0.009(3) 0.022(2)
C25 0.062(2) 0.051(2) 0.055(2) 0.0142(19) 0.011(2) 0.019(2)
C26 0.0327(17) 0.046(2) 0.0393(19) 0.0125(16) 0.0128(15) 0.0191(16)
C27 0.0355(18) 0.047(2) 0.0382(19) 0.0084(16) 0.0137(15) 0.0144(16)
C28 0.065(3) 0.073(3) 0.048(2) 0.010(2) 0.017(2) 0.041(2)
C29 0.093(3) 0.081(3) 0.064(3) 0.005(2) 0.027(3) 0.054(3)
C30 0.073(3) 0.082(3) 0.049(3) -0.008(2) 0.020(2) 0.027(3)
C31 0.069(3) 0.093(3) 0.039(2) 0.012(2) 0.014(2) 0.036(3)
C32 0.056(2) 0.071(3) 0.045(2) 0.012(2) 0.0159(19) 0.032(2)
C33 0.047(2) 0.044(2) 0.047(2) 0.0099(17) 0.0229(17) 0.0126(17)
C34 0.063(3) 0.072(3) 0.090(3) 0.045(2) 0.038(2) 0.030(2)
C35 0.085(3) 0.083(3) 0.102(4) 0.057(3) 0.052(3) 0.030(3)
C36 0.075(3) 0.064(3) 0.103(4) 0.018(3) 0.053(3) 0.002(2)
C37 0.052(2) 0.086(3) 0.078(3) 0.015(3) 0.033(2) 0.017(2)
C38 0.046(2) 0.065(2) 0.068(3) 0.021(2) 0.029(2) 0.0250(19)

loop_
_atom_type_symbol
_atom_type_description
_atom_type_scat_dispersion_real
_atom_type_scat_dispersion_imag
_atom_type_scat_source
C C 0.0033 0.0016 'International Tables Vol C Tables 4.2.6.8 and 6.1.1.4'
H H 0.0000 0.0000 'International Tables Vol C Tables 4.2.6.8 and 6.1.1.4'
N N 0.0061 0.0033 'International Tables Vol C Tables 4.2.6.8 and 6.1.1.4'
Cl Cl 0.1484 0.1585 'International Tables Vol C Tables 4.2.6.8 and 6.1.1.4'
Ti Ti 0.2776 0.4457 'International Tables Vol C Tables 4.2.6.8 and 6.1.1.4'

loop_
_geom_angle_atom_site_label_1
_geom_angle_atom_site_label_2
_geom_angle_atom_site_label_3
_geom_angle
N2 Ti1 N4 154.92(11)
N2 Ti1 N3 98.90(11)
N4 Ti1 N3 63.71(10)
N2 Ti1 N1 63.83(10)
N4 Ti1 N1 96.19(11)
N3 Ti1 N1 88.28(11)
N2 Ti1 Cl1 100.69(8)
N4 Ti1 Cl1 94.80(8)
N3 Ti1 Cl1 158.41(8)
N1 Ti1 Cl1 92.25(8)
N2 Ti1 Cl2 96.56(8)
N4 Ti1 Cl2 101.65(8)
N3 Ti1 Cl2 91.73(8)
N1 Ti1 Cl2 160.10(8)
Cl1 Ti1 Cl2 94.96(5)
N2 Ti1 C7 32.52(10)
N4 Ti1 C7 127.14(11)
N3 Ti1 C7 97.01(10)
N1 Ti1 C7 31.55(10)
Cl1 Ti1 C7 94.63(8)
Cl2 Ti1 C7 129.06(8)
N2 Ti1 C26 129.33(11)
N4 Ti1 C26 32.24(10)
N3 Ti1 C26 31.65(9)
N1 Ti1 C26 95.02(11)
Cl1 Ti1 C26 127.01(8)
Cl2 Ti1 C26 95.39(8)
C7 Ti1 C26 117.26(10)
C7 N1 C1 123.0(3)
C7 N1 Ti1 90.6(2)
C1 N1 Ti1 144.6(2)
C7 N2 C14 120.5(3)
C7 N2 Ti1 93.37(19)
C14 N2 Ti1 141.0(2)
C26 N3 C20 124.5(3)
C26 N3 Ti1 92.20(19)
C20 N3 Ti1 143.0(2)
C26 N4 C33 123.0(3)
C26 N4 Ti1 92.16(19)
C33 N4 Ti1 140.3(2)
N1 C1 C6 111.1(3)
N1 C1 C2 111.0(3)
C6 C1 C2 111.9(3)
C1 C2 C3 110.8(4)
C4 C3 C2 110.9(4)
C3 C4 C5 110.4(4)
C4 C5 C6 110.8(4)
C1 C6 C5 111.0(4)
N1 C7 N2 111.4(3)
N1 C7 C8 124.3(3)
N2 C7 C8 124.3(3)
N1 C7 Ti1 57.88(16)
N2 C7 Ti1 54.11(15)
C8 C7 Ti1 172.1(2)
C9 C8 C13 118.8(3)
C9 C8 C7 120.4(3)
C13 C8 C7 120.8(3)
C8 C9 C10 120.5(3)
C11 C10 C9 120.2(3)
C12 C11 C10 119.5(3)
C11 C12 C13 120.8(3)
C12 C13 C8 120.2(3)
N2 C14 C19 112.2(3)
N2 C14 C15 111.0(3)
C19 C14 C15 110.6(3)
C14 C15 C16 111.1(3)
C17 C16 C15 110.7(3)
C16 C17 C18 111.5(3)
C19 C18 C17 112.2(3)
C14 C19 C18 111.0(3)
N3 C20 C21 110.3(3)
N3 C20 C25 111.4(3)
C21 C20 C25 110.8(3)
C20 C21 C22 111.3(3)
C23 C22 C21 110.2(4)
C22 C23 C24 112.1(4)
C23 C24 C25 111.1(4)
C20 C25 C24 110.8(3)
N3 C26 N4 111.4(3)
N3 C26 C27 123.8(3)
N4 C26 C27 124.9(3)
N3 C26 Ti1 56.15(16)
N4 C26 Ti1 55.61(16)
C27 C26 Ti1 173.9(2)
C28 C27 C32 118.8(3)
C28 C27 C26 120.5(3)
C32 C27 C26 120.7(3)
C27 C28 C29 120.4(4)
C30 C29 C28 120.4(4)
C31 C30 C29 119.3(4)
C30 C31 C32 120.4(4)
C27 C32 C31 120.7(4)
N4 C33 C34 111.9(3)
N4 C33 C38 110.6(3)
C34 C33 C38 111.6(3)
C33 C34 C35 111.0(3)
C36 C35 C34 111.7(4)
C37 C36 C35 110.8(4)
C36 C37 C38 111.5(3)
C33 C38 C37 112.1(3)

loop_
_geom_bond_atom_site_label_1
_geom_bond_atom_site_label_2
_geom_bond_distance
Ti1 N2 2.031(3)
Ti1 N4 2.067(3)
Ti1 N3 2.081(3)
Ti1 N1 2.119(3)
Ti1 Cl1 2.2748(11)
Ti1 Cl2 2.2974(11)
Ti1 C7 2.502(3)
Ti1 C26 2.504(3)
N1 C7 1.309(4)
N1 C1 1.467(4)
N2 C7 1.347(4)
N2 C14 1.474(4)
N3 C26 1.315(4)
N3 C20 1.470(4)
N4 C26 1.336(4)
N4 C33 1.478(4)
C1 C6 1.514(5)
C1 C2 1.516(5)
C2 C3 1.537(6)
C3 C4 1.500(8)
C4 C5 1.518(8)
C5 C6 1.523(6)
C7 C8 1.497(4)
C8 C9 1.372(4)
C8 C13 1.383(4)
C9 C10 1.386(5)
C10 C11 1.368(5)
C11 C12 1.364(5)
C12 C13 1.376(5)
C14 C19 1.514(5)
C14 C15 1.515(5)
C15 C16 1.528(5)
C16 C17 1.507(5)
C17 C18 1.520(5)
C18 C19 1.518(5)
C20 C21 1.510(5)
C20 C25 1.511(5)
C21 C22 1.528(5)
C22 C23 1.497(6)
C23 C24 1.508(6)
C24 C25 1.536(5)
C26 C27 1.496(4)
C27 C28 1.372(5)
C27 C32 1.372(5)
C28 C29 1.384(5)
C29 C30 1.369(6)
C30 C31 1.367(5)
C31 C32 1.378(5)
C33 C34 1.509(5)
C33 C38 1.511(5)
C34 C35 1.528(5)
C35 C36 1.516(6)
C36 C37 1.494(6)
C37 C38 1.532(5)
